data_4088890
loop_
_publ_author_name
'Coe, Benjamin J.'
'Foxon, Simon P.'
'Pilkington, Rachel A.'
'S\'anchez, Sergio'
'Whittaker, Daniel'
'Clays, Koen'
'Van Steerteghem, Nick'
'Brunschwig, Bruce S.'

_publ_section_title
;
 Rhenium(I) Tricarbonyl Complexes with Peripheral N-Coordination Sites: A
 Foundation for Heterotrimetallic Nonlinear Optical Chromophores
;
_journal_issue 17
_journal_name_full Organometallics
_journal_page_first 3014
_journal_paper_doi 10.1021/acs.organomet.6b00536
_journal_volume 35
_journal_year 2016
_chemical_formula_moiety 'C15 H6 Cl N4 O3 Re, C3 H6 O'
_chemical_formula_sum 'C18 H12 Cl N4 O4 Re'
_chemical_formula_weight 569.97
_space_group_crystal_system monoclinic
_space_group_IT_number 14
_space_group_name_Hall '-P 2ybc'
_space_group_name_H-M_alt 'P 1 21/c 1'
_atom_sites_solution_hydrogens geom
_atom_sites_solution_primary direct
_atom_sites_solution_secondary difmap
_audit_creation_date 2016-06-20
_audit_creation_method
;
Olex2 1.2
(compiled 2016.02.19 svn.r3266 for OlexSys, GUI svn.r5155)
;
_cell_angle_alpha 90.00
_cell_angle_beta 100.237(5)
_cell_angle_gamma 90.00
_cell_formula_units_Z 4
_cell_length_a 6.7065(4)
_cell_length_b 24.7860(10)
_cell_length_c 12.0178(6)
_cell_measurement_reflns_used 2558
_cell_measurement_temperature 100.7(9)
_cell_measurement_theta_max 27.0700
_cell_measurement_theta_min 3.1090
_cell_volume 1965.89(18)
_computing_cell_refinement
;
CrysAlisPro, Agilent Technologies,
Version 1.171.36.28 (release 01-02-2013 CrysAlis171 .NET)
(compiled Feb  1 2013,16:14:44)
;
_computing_data_collection
;
CrysAlisPro, Agilent Technologies,
Version 1.171.36.28 (release 01-02-2013 CrysAlis171 .NET)
(compiled Feb  1 2013,16:14:44)
;
_computing_data_reduction
;
CrysAlisPro, Agilent Technologies,
Version 1.171.36.28 (release 01-02-2013 CrysAlis171 .NET)
(compiled Feb  1 2013,16:14:44)
;
_computing_molecular_graphics 'Olex2 (Dolomanov et al., 2009)'
_computing_publication_material 'Olex2 (Dolomanov et al., 2009)'
_computing_structure_refinement 'XL (Sheldrick, 2008)'
_computing_structure_solution 'XS (Sheldrick, 2008)'
_diffrn_ambient_temperature 100.7(9)
_diffrn_detector_area_resol_mean 8.3367
_diffrn_measured_fraction_theta_full 0.999
_diffrn_measured_fraction_theta_max 0.999
_diffrn_measurement_details
;
#__ type_ start__ end____ width___ exp.time_
  1 omega  -73.00  -20.00   1.0000    1.5000
omega____ theta____ kappa____ phi______ frames
    -      -19.1131  -77.0000 -150.0000 53

#__ type_ start__ end____ width___ exp.time_
  2 omega  -25.00   28.00   1.0000    1.5000
omega____ theta____ kappa____ phi______ frames
    -      -19.1131  -99.0000   90.0000 53

#__ type_ start__ end____ width___ exp.time_
  3 omega  -16.00  102.00   1.0000    1.5000
omega____ theta____ kappa____ phi______ frames
    -       20.5194   37.0000   90.0000 118
;
_diffrn_measurement_device_type 'Xcalibur, Sapphire2, large Be window'
_diffrn_measurement_method '\w scans'
_diffrn_orient_matrix_UB_11 -0.0018484000
_diffrn_orient_matrix_UB_12 -0.0223400000
_diffrn_orient_matrix_UB_13 0.0366453000
_diffrn_orient_matrix_UB_21 -0.1073712000
_diffrn_orient_matrix_UB_22 0.0012899000
_diffrn_orient_matrix_UB_23 -0.0089468000
_diffrn_orient_matrix_UB_31 -0.0054626000
_diffrn_orient_matrix_UB_32 -0.0178426000
_diffrn_orient_matrix_UB_33 -0.0465871000
_diffrn_radiation_monochromator graphite
_diffrn_radiation_type MoK\a
_diffrn_radiation_wavelength 0.71073
_diffrn_reflns_av_R_equivalents 0.0494
_diffrn_reflns_av_unetI/netI 0.0890
_diffrn_reflns_limit_h_max 8
_diffrn_reflns_limit_h_min -7
_diffrn_reflns_limit_k_max 29
_diffrn_reflns_limit_k_min -18
_diffrn_reflns_limit_l_max 14
_diffrn_reflns_limit_l_min -10
_diffrn_reflns_number 6760
_diffrn_reflns_theta_full 25.35
_diffrn_reflns_theta_max 25.35
_diffrn_reflns_theta_min 3.01
_diffrn_source 'Enhance (Mo) X-ray Source'
_exptl_absorpt_coefficient_mu 6.349
_exptl_absorpt_correction_T_max 1.00000
_exptl_absorpt_correction_T_min 0.47895
_exptl_absorpt_correction_type multi-scan
_exptl_absorpt_process_details
;
CrysAlisPro, Agilent Technologies,
Version 1.171.36.28 (release 01-02-2013 CrysAlis171 .NET)
(compiled Feb  1 2013,16:14:44)
Empirical absorption correction using spherical harmonics,
 implemented in SCALE3 ABSPACK scaling algorithm.
;
_exptl_crystal_colour 'clear red'
_exptl_crystal_colour_lustre clear
_exptl_crystal_colour_primary red
_exptl_crystal_density_diffrn 1.926
_exptl_crystal_density_method 'not measured'
_exptl_crystal_description rhombohedral
_exptl_crystal_F_000 1088
_exptl_crystal_size_max 0.1
_exptl_crystal_size_mid 0.1
_exptl_crystal_size_min 0.05
_refine_diff_density_max 2.822
_refine_diff_density_min -1.394
_refine_diff_density_rms 0.244
_refine_ls_extinction_method none
_refine_ls_goodness_of_fit_ref 1.099
_refine_ls_hydrogen_treatment constr
_refine_ls_matrix_type full
_refine_ls_number_parameters 213
_refine_ls_number_reflns 3596
_refine_ls_number_restraints 49
_refine_ls_restrained_S_all 1.096
_refine_ls_R_factor_all 0.0753
_refine_ls_R_factor_gt 0.0544
_refine_ls_shift/su_max 0.000
_refine_ls_shift/su_mean 0.000
_refine_ls_structure_factor_coef Fsqd
_refine_ls_weighting_details 'calc w=1/[\s^2^(Fo^2^)+(0.0405P)^2^+7.4761P] where P=(Fo^2^+2Fc^2^)/3'
_refine_ls_weighting_scheme calc
_refine_ls_wR_factor_gt 0.1145
_refine_ls_wR_factor_ref 0.1249
_reflns_number_gt 2824
_reflns_number_total 3596
_reflns_threshold_expression >2sigma(I)
_cod_data_source_file om6b00536_si_002.cif
_cod_data_source_block 1.Me2CO
_cod_original_cell_volume 1965.87(18)
_cod_database_code 4088890
_chemical_oxdiff_formula 'Re Cl1 C18 H12 N4 O4'
_chemical_oxdiff_usercomment 'Red Rhombohedron 0.1 0.1 0.05'
_reflns_odcompleteness_completeness 99.84
_reflns_odcompleteness_iscentric 1
_reflns_odcompleteness_theta 25.30
_olex2_refinement_description
;
1. Fixed Uiso
 At 1.2 times of:
  All C(H) groups
 At 1.5 times of:
  All C(H,H,H) groups
2. Restrained planarity
 C16, C17, O4, C18
 with sigma of 0.1
3. Rigid bond restraints
 C15
 with sigma for 1-2 distances of 0.001 and sigma for 1-3 distances of 0.001
 C18, O4, C17, C16
 with sigma for 1-2 distances of 0.001 and sigma for 1-3 distances of 0.001
4. Uiso/Uaniso restraints and constraints
C15: within 1.7A with sigma of 0.005 and sigma for terminal atoms of 0.1
C17 \\sim C16 \\sim C18 \\sim O4: within 1.7A with sigma of 0.005 and sigma for
terminal atoms of 0.1
Uanis(C18) \\sim Ueq, Uanis(O4) \\sim Ueq, Uanis(C17) \\sim Ueq, Uanis(C16)
\\sim Ueq: with sigma of 0.01 and sigma for terminal atoms of 0.04
Uanis(C15) = Uanis(C13) = Uanis(C14)
Uanis(C9) = Uanis(C8) = Uanis(C7) = Uanis(C6) = Uanis(C10)
Uanis(C16) = Uanis(C18)
5.a Aromatic/amide H refined with riding coordinates:
 C10(H10), C7(H7), C4(H4), C9(H9), C1(H1), C2(H2)
5.b Idealised Me refined as rotating group:
 C18(H18A,H18B,H18C), C16(H16A,H16B,H16C)
;
_olex2_date_sample_data_collection 1361196625.7
_olex2_submission_special_instructions 'No special instructions were received'

loop_
_space_group_symop_id
_space_group_symop_operation_xyz
1 'x, y, z'
2 '-x, y+1/2, -z+1/2'
3 '-x, -y, -z'
4 'x, -y-1/2, z-1/2'

loop_
_atom_site_label
_atom_site_type_symbol
_atom_site_fract_x
_atom_site_fract_y
_atom_site_fract_z
_atom_site_U_iso_or_equiv
_atom_site_adp_type
_atom_site_occupancy
_atom_site_calc_flag
_atom_site_refinement_flags_posn
_atom_site_refinement_flags_adp
Re1 Re 0.16714(6) 0.259264(16) 0.47493(3) 0.01663(16) Uani 1 d . .
N2 N -0.0050(12) 0.3343(3) 0.4671(6) 0.0144(18) Uani 1 d . .
O2 O -0.0393(12) 0.1906(3) 0.6333(6) 0.0316(19) Uani 1 d . .
C13 C 0.3518(16) 0.2005(4) 0.4745(8) 0.0201(13) Uani 1 d . .
O1 O 0.4670(12) 0.1664(3) 0.4734(6) 0.034(2) Uani 1 d . .
C15 C -0.0230(17) 0.2279(4) 0.3441(9) 0.0201(13) Uani 1 d . U
C10 C -0.1608(16) 0.3440(4) 0.5224(8) 0.0206(11) Uani 1 d . .
H10 H -0.2046 0.3159 0.5662 0.025 Uiso 1 calc R .
O3 O -0.1209(13) 0.2087(4) 0.2806(6) 0.039(2) Uani 1 d . .
C5 C 0.2284(16) 0.3619(4) 0.3496(8) 0.018(2) Uani 1 d . .
C7 C -0.0337(16) 0.4245(4) 0.3969(8) 0.0206(11) Uani 1 d . .
H7 H 0.0109 0.4519 0.3518 0.025 Uiso 1 calc R .
C4 C 0.3180(17) 0.3998(4) 0.2853(8) 0.024(3) Uani 1 d . .
H4 H 0.2680 0.4358 0.2772 0.028 Uiso 1 calc R .
C12 C -0.2856(17) 0.4863(5) 0.4453(9) 0.027(3) Uani 1 d . .
C6 C 0.0591(16) 0.3741(4) 0.4072(8) 0.0206(11) Uani 1 d . .
C9 C -0.2575(16) 0.3930(4) 0.5171(8) 0.0206(11) Uani 1 d . .
H9 H -0.3668 0.3985 0.5564 0.025 Uiso 1 calc R .
C8 C -0.1943(16) 0.4338(4) 0.4544(8) 0.0206(11) Uani 1 d . .
C14 C 0.0351(16) 0.2173(4) 0.5748(8) 0.0201(13) Uani 1 d . .
Cl1 Cl 0.3926(4) 0.30634(12) 0.6272(2) 0.0306(7) Uani 1 d . .
N1 N 0.3069(12) 0.3115(3) 0.3651(6) 0.0174(19) Uani 1 d . .
N4 N -0.3479(15) 0.5296(4) 0.4354(9) 0.037(3) Uani 1 d . .
C1 C 0.4576(15) 0.2970(5) 0.3122(8) 0.022(2) Uani 1 d . .
H1 H 0.5043 0.2608 0.3199 0.027 Uiso 1 calc R .
C2 C 0.5482(17) 0.3314(4) 0.2479(8) 0.023(3) Uani 1 d . .
H2 H 0.6569 0.3196 0.2128 0.028 Uiso 1 calc R .
C3 C 0.4765(16) 0.3847(4) 0.2349(9) 0.023(2) Uani 1 d . .
N3 N 0.6478(17) 0.4535(4) 0.1236(9) 0.042(3) Uani 1 d . .
C11 C 0.5705(19) 0.4217(5) 0.1702(9) 0.030(3) Uani 1 d . .
O4 O -0.1310(15) 0.4798(4) 0.7339(8) 0.052(2) Uani 1 d . U
C17 C -0.107(3) 0.4439(5) 0.8001(11) 0.058(3) Uani 1 d . U
C18 C -0.290(3) 0.4206(7) 0.8401(16) 0.096(4) Uani 1 d . U
H18A H -0.2839 0.4295 0.9200 0.144 Uiso 1 calc GR .
H18B H -0.2908 0.3813 0.8308 0.144 Uiso 1 calc GR .
H18C H -0.4131 0.4359 0.7953 0.144 Uiso 1 calc GR .
C16 C 0.101(3) 0.4198(7) 0.8251(16) 0.096(4) Uani 1 d . U
H16A H 0.0948 0.3821 0.8002 0.144 Uiso 1 calc GR .
H16B H 0.1522 0.4214 0.9066 0.144 Uiso 1 calc GR .
H16C H 0.1915 0.4400 0.7848 0.144 Uiso 1 calc GR .

loop_
_atom_site_aniso_label
_atom_site_aniso_U_11
_atom_site_aniso_U_22
_atom_site_aniso_U_33
_atom_site_aniso_U_23
_atom_site_aniso_U_13
_atom_site_aniso_U_12
Re1 0.0161(2) 0.0169(2) 0.0170(2) 0.00071(17) 0.00338(16) -0.0002(2)
N2 0.004(4) 0.019(5) 0.019(4) 0.003(3) -0.001(3) 0.000(4)
O2 0.030(5) 0.029(5) 0.037(5) 0.008(4) 0.008(4) -0.007(4)
C13 0.019(3) 0.018(3) 0.026(3) -0.004(3) 0.010(3) -0.003(3)
O1 0.034(5) 0.032(5) 0.036(5) 0.005(4) 0.005(4) 0.006(4)
C15 0.019(3) 0.018(3) 0.026(3) -0.004(3) 0.010(3) -0.003(3)
C10 0.018(3) 0.021(3) 0.023(3) -0.002(2) 0.005(2) 0.002(2)
O3 0.044(6) 0.047(6) 0.027(5) 0.007(4) 0.007(4) -0.002(5)
C5 0.022(6) 0.014(6) 0.019(5) -0.001(4) 0.006(5) -0.002(5)
C7 0.018(3) 0.021(3) 0.023(3) -0.002(2) 0.005(2) 0.002(2)
C4 0.034(7) 0.020(6) 0.017(5) 0.008(4) 0.007(5) 0.001(5)
C12 0.016(6) 0.021(7) 0.043(7) 0.001(5) 0.005(5) 0.004(5)
C6 0.018(3) 0.021(3) 0.023(3) -0.002(2) 0.005(2) 0.002(2)
C9 0.018(3) 0.021(3) 0.023(3) -0.002(2) 0.005(2) 0.002(2)
C8 0.018(3) 0.021(3) 0.023(3) -0.002(2) 0.005(2) 0.002(2)
C14 0.019(3) 0.018(3) 0.026(3) -0.004(3) 0.010(3) -0.003(3)
Cl1 0.0310(17) 0.0287(16) 0.0321(16) 0.0039(12) 0.0055(13) -0.0018(14)
N1 0.017(5) 0.016(5) 0.018(4) -0.001(3) -0.001(4) -0.001(4)
N4 0.029(6) 0.026(6) 0.056(7) -0.003(5) 0.011(5) -0.002(5)
C1 0.014(6) 0.038(7) 0.014(5) 0.004(5) -0.001(4) 0.008(5)
C2 0.030(7) 0.031(7) 0.011(5) -0.006(4) 0.010(5) -0.003(5)
C3 0.018(6) 0.026(6) 0.028(6) 0.003(5) 0.013(5) -0.008(5)
N3 0.051(8) 0.032(6) 0.045(7) -0.005(5) 0.016(6) -0.007(6)
C11 0.040(8) 0.034(7) 0.019(6) -0.002(5) 0.016(5) -0.004(6)
O4 0.066(6) 0.031(5) 0.059(6) 0.002(3) 0.015(5) -0.001(4)
C17 0.079(6) 0.034(6) 0.061(7) 0.004(4) 0.010(6) -0.006(5)
C18 0.078(7) 0.065(8) 0.142(11) 0.064(7) 0.014(8) -0.002(6)
C16 0.078(7) 0.065(8) 0.142(11) 0.064(7) 0.014(8) -0.002(6)

loop_
_atom_type_symbol
_atom_type_description
_atom_type_scat_dispersion_real
_atom_type_scat_dispersion_imag
_atom_type_scat_source
C C 0.0033 0.0016 'International Tables Vol C Tables 4.2.6.8 and 6.1.1.4'
H H 0.0000 0.0000 'International Tables Vol C Tables 4.2.6.8 and 6.1.1.4'
Cl Cl 0.1484 0.1585 'International Tables Vol C Tables 4.2.6.8 and 6.1.1.4'
N N 0.0061 0.0033 'International Tables Vol C Tables 4.2.6.8 and 6.1.1.4'
O O 0.0106 0.0060 'International Tables Vol C Tables 4.2.6.8 and 6.1.1.4'
Re Re -1.0185 7.2310 'International Tables Vol C Tables 4.2.6.8 and 6.1.1.4'

loop_
_geom_angle_atom_site_label_1
_geom_angle_atom_site_label_2
_geom_angle_atom_site_label_3
_geom_angle
N2 Re1 Cl1 83.0(2)
C13 Re1 N2 170.7(4)
C13 Re1 C15 91.4(4)
C13 Re1 C14 87.7(4)
C13 Re1 Cl1 92.9(3)
C13 Re1 N1 95.9(4)
C15 Re1 N2 92.2(4)
C15 Re1 Cl1 174.4(3)
C15 Re1 N1 92.1(4)
C14 Re1 N2 100.9(4)
C14 Re1 C15 88.9(4)
C14 Re1 Cl1 94.8(3)
C14 Re1 N1 176.2(4)
N1 Re1 N2 75.4(3)
N1 Re1 Cl1 83.9(2)
C10 N2 Re1 125.4(7)
C6 N2 Re1 115.7(6)
C6 N2 C10 118.8(9)
O1 C13 Re1 177.9(9)
O3 C15 Re1 175.0(10)
N2 C10 H10 118.9
N2 C10 C9 122.3(10)
C9 C10 H10 118.9
C4 C5 C6 124.2(9)
N1 C5 C4 119.6(9)
N1 C5 C6 116.1(9)
C6 C7 H7 120.8
C6 C7 C8 118.4(10)
C8 C7 H7 120.8
C5 C4 H4 120.1
C3 C4 C5 119.9(10)
C3 C4 H4 120.1
N4 C12 C8 175.6(13)
N2 C6 C5 117.0(9)
N2 C6 C7 121.9(9)
C7 C6 C5 121.0(9)
C10 C9 H9 120.4
C10 C9 C8 119.2(10)
C8 C9 H9 120.4
C7 C8 C12 117.9(10)
C9 C8 C7 119.3(10)
C9 C8 C12 122.8(10)
O2 C14 Re1 177.3(9)
C5 N1 Re1 115.7(7)
C1 N1 Re1 124.8(7)
C1 N1 C5 119.5(9)
N1 C1 H1 118.2
N1 C1 C2 123.5(11)
C2 C1 H1 118.2
C1 C2 H2 120.9
C1 C2 C3 118.2(10)
C3 C2 H2 120.9
C4 C3 C2 119.2(10)
C4 C3 C11 121.4(10)
C2 C3 C11 119.5(10)
N3 C11 C3 175.9(12)
O4 C17 C18 118.5(16)
O4 C17 C16 116.5(15)
C16 C17 C18 124.3(13)
C17 C18 H18A 109.5
C17 C18 H18B 109.5
C17 C18 H18C 109.5
H18A C18 H18B 109.5
H18A C18 H18C 109.5
H18B C18 H18C 109.5
C17 C16 H16A 109.5
C17 C16 H16B 109.5
C17 C16 H16C 109.5
H16A C16 H16B 109.5
H16A C16 H16C 109.5
H16B C16 H16C 109.5

loop_
_geom_bond_atom_site_label_1
_geom_bond_atom_site_label_2
_geom_bond_distance
Re1 N2 2.182(8)
Re1 C13 1.912(11)
Re1 C15 1.997(11)
Re1 C14 1.920(10)
Re1 Cl1 2.452(3)
Re1 N1 2.177(8)
N2 C10 1.355(12)
N2 C6 1.337(13)
O2 C14 1.142(11)
C13 O1 1.147(12)
C15 O3 1.031(12)
C10 H10 0.9500
C10 C9 1.372(14)
C5 C4 1.417(13)
C5 C6 1.462(14)
C5 N1 1.355(12)
C7 H7 0.9500
C7 C6 1.391(14)
C7 C8 1.399(14)
C4 H4 0.9500
C4 C3 1.367(14)
C12 C8 1.434(15)
C12 N4 1.149(14)
C9 H9 0.9500
C9 C8 1.373(14)
N1 C1 1.335(12)
C1 H1 0.9500
C1 C2 1.364(14)
C2 H2 0.9500
C2 C3 1.405(15)
C3 C11 1.421(15)
N3 C11 1.143(14)
O4 C17 1.186(16)
C17 C18 1.51(2)
C17 C16 1.50(2)
C18 H18A 0.9800
C18 H18B 0.9800
C18 H18C 0.9800
C16 H16A 0.9800
C16 H16B 0.9800
C16 H16C 0.9800

loop_
_geom_torsion_atom_site_label_1
_geom_torsion_atom_site_label_2
_geom_torsion_atom_site_label_3
_geom_torsion_atom_site_label_4
_geom_torsion
Re1 N2 C10 C9 177.4(7)
Re1 N2 C6 C5 3.1(11)
Re1 N2 C6 C7 -178.7(7)
Re1 N1 C1 C2 -177.0(7)
N2 Re1 C13 O1 4(26)
N2 Re1 C15 O3 -135(12)
N2 Re1 C14 O2 170(20)
N2 Re1 N1 C5 1.8(7)
N2 Re1 N1 C1 -176.9(8)
N2 C10 C9 C8 -0.3(16)
C13 Re1 N2 C10 -158(2)
C13 Re1 N2 C6 19(2)
C13 Re1 C15 O3 53(12)
C13 Re1 C14 O2 -13(20)
C13 Re1 N1 C5 -174.8(7)
C13 Re1 N1 C1 6.5(8)
C15 Re1 N2 C10 89.5(8)
C15 Re1 N2 C6 -94.3(7)
C15 Re1 C13 O1 117(25)
C15 Re1 C14 O2 78(20)
C15 Re1 N1 C5 93.6(7)
C15 Re1 N1 C1 -85.2(8)
C10 N2 C6 C5 179.6(9)
C10 N2 C6 C7 -2.2(15)
C10 C9 C8 C7 0.4(15)
C10 C9 C8 C12 -179.4(10)
C5 C4 C3 C2 0.0(16)
C5 C4 C3 C11 -179.7(10)
C5 N1 C1 C2 4.3(15)
C4 C5 C6 N2 -178.2(9)
C4 C5 C6 C7 3.5(16)
C4 C5 N1 Re1 176.0(7)
C4 C5 N1 C1 -5.2(14)
C4 C3 C11 N3 54(20)
C6 N2 C10 C9 1.3(15)
C6 C5 C4 C3 179.8(10)
C6 C5 N1 Re1 -0.9(11)
C6 C5 N1 C1 177.9(9)
C6 C7 C8 C12 178.6(9)
C6 C7 C8 C9 -1.2(15)
C8 C7 C6 N2 2.2(15)
C8 C7 C6 C5 -179.7(9)
C14 Re1 N2 C10 0.2(8)
C14 Re1 N2 C6 176.4(7)
C14 Re1 C13 O1 -154(25)
C14 Re1 C15 O3 -34(12)
C14 Re1 N1 C5 -12(6)
C14 Re1 N1 C1 169(5)
Cl1 Re1 N2 C10 -93.4(8)
Cl1 Re1 N2 C6 82.9(7)
Cl1 Re1 C13 O1 -60(25)
Cl1 Re1 C15 O3 -165(9)
Cl1 Re1 C14 O2 -106(20)
Cl1 Re1 N1 C5 -82.5(7)
Cl1 Re1 N1 C1 98.8(8)
N1 Re1 N2 C10 -178.9(8)
N1 Re1 N2 C6 -2.7(7)
N1 Re1 C13 O1 25(25)
N1 Re1 C15 O3 149(12)
N1 Re1 C14 O2 -176(17)
N1 C5 C4 C3 3.1(15)
N1 C5 C6 N2 -1.5(14)
N1 C5 C6 C7 -179.7(9)
N1 C1 C2 C3 -1.2(15)
N4 C12 C8 C7 -16(17)
N4 C12 C8 C9 164(16)
C1 C2 C3 C4 -0.9(15)
C1 C2 C3 C11 178.7(10)
C2 C3 C11 N3 -125(19)
